data_4338118
loop_
_publ_author_name
'Islam, Saiful M.'
'Im, Jino'
'Freeman, Arthur J.'
'Kanatzidis, Mercouri G.'

_publ_section_title
;
 Ba2HgS5-A Molecular Trisulfide Salt with Dumbbell-like (HgS2)(2-) Ions.
;
_journal_issue 9
_journal_name_full 'Inorganic chemistry'
_journal_page_first 4698
_journal_page_last 4704
_journal_paper_doi 10.1021/ic500388s
_journal_volume 53
_journal_year 2014
_chemical_compound_source 'synthesis as described'
_chemical_formula_moiety 'Ba2 Hg S5'
_chemical_formula_sum 'Ba2 Hg S5'
_chemical_formula_weight 635.57
_chemical_name_systematic
;
 Barium Mercuric sulfide
;
_space_group_IT_number 62
_symmetry_cell_setting orthorhombic
_symmetry_Int_Tables_number 62
_symmetry_space_group_name_Hall '-P 2ac 2n'
_symmetry_space_group_name_H-M 'P n m a'
_atom_sites_solution_primary direct
_atom_sites_solution_secondary difmap
_audit_conform_dict_location ftp://ftp.iucr.org/pub/cif_core.dic
_audit_conform_dict_name cif_core.dic
_audit_conform_dict_version 2.4
_audit_creation_date 2013-09-21T10:48:19-00:00
_audit_creation_method 'WinGX routine CIF_UPDATE'
_cell_angle_alpha 90
_cell_angle_beta 90
_cell_angle_gamma 90
_cell_formula_units_Z 4
_cell_length_a 12.190(2)
_cell_length_b 8.6768(17)
_cell_length_c 8.3708(17)
_cell_measurement_reflns_used 0
_cell_measurement_temperature 293(2)
_cell_measurement_theta_max 0
_cell_measurement_theta_min 0
_cell_measurement_wavelength 0.71073
_cell_volume 885.4(3)
_computing_structure_refinement 'SHELXL-97 (Sheldrick, 2008)'
_diffrn_ambient_temperature 293(2)
_diffrn_measured_fraction_theta_full 1
_diffrn_measured_fraction_theta_max 1
_diffrn_measurement_device '2-circle goniometer'
_diffrn_measurement_device_type 'STOE IPDS 2'
_diffrn_measurement_method 'rotation method'
_diffrn_radiation_monochromator 'plane graphite'
_diffrn_radiation_probe x-ray
_diffrn_radiation_source 'sealed X-ray tube, 12 x 0.4 mm long-fine focus'
_diffrn_radiation_type MoK\a
_diffrn_radiation_wavelength 0.71073
_diffrn_reflns_av_R_equivalents 0.0198
_diffrn_reflns_av_unetI/netI 0.0311
_diffrn_reflns_limit_h_max 17
_diffrn_reflns_limit_h_min 0
_diffrn_reflns_limit_k_max 0
_diffrn_reflns_limit_k_min -12
_diffrn_reflns_limit_l_max 11
_diffrn_reflns_limit_l_min -11
_diffrn_reflns_number 2450
_diffrn_reflns_theta_full 29.99
_diffrn_reflns_theta_max 29.99
_diffrn_reflns_theta_min 2.95
_exptl_absorpt_coefficient_mu 27.18
_exptl_absorpt_correction_type none
_exptl_crystal_colour yellow
_exptl_crystal_density_diffrn 4.768
_exptl_crystal_density_method 'not measured'
_exptl_crystal_description needle
_exptl_crystal_F_000 1088
_exptl_crystal_size_max 0.03
_exptl_crystal_size_mid 0.01
_exptl_crystal_size_min 0.007
_refine_diff_density_max 0.884
_refine_diff_density_min -1.016
_refine_diff_density_rms 0.192
_refine_ls_extinction_coef 0.00136(4)
_refine_ls_extinction_expression Fc^*^=kFc[1+0.001xFc^2^\l^3^/sin(2\q)]^-1/4^
_refine_ls_extinction_method SHELXL
_refine_ls_goodness_of_fit_ref 0.88
_refine_ls_hydrogen_treatment noref
_refine_ls_matrix_type full
_refine_ls_number_parameters 44
_refine_ls_number_reflns 1369
_refine_ls_number_restraints 0
_refine_ls_restrained_S_all 0.88
_refine_ls_R_factor_all 0.032
_refine_ls_R_factor_gt 0.0202
_refine_ls_shift/su_max 0.001
_refine_ls_shift/su_mean 0
_refine_ls_structure_factor_coef Fsqd
_refine_ls_weighting_details 'calc w=1/[\s^2^(Fo^2^)+(0.0089P)^2^+0.0000P] where P=(Fo^2^+2Fc^2^)/3'
_refine_ls_weighting_scheme calc
_refine_ls_wR_factor_gt 0.0266
_refine_ls_wR_factor_ref 0.0281
_reflns_number_gt 1131
_reflns_number_total 1369
_reflns_threshold_expression >2\s(I)
_cod_data_source_file ic500388s_si_001.cif
_cod_data_source_block ba2hgs5
_cod_depositor_comments 'Adding full bibliography for 4338118.cif.'
_cod_database_code 4338118

loop_
_symmetry_equiv_pos_as_xyz
'x, y, z'
'-x+1/2, -y, z+1/2'
'x+1/2, -y+1/2, -z+1/2'
'-x, y+1/2, -z'
'-x, -y, -z'
'x-1/2, y, -z-1/2'
'-x-1/2, y-1/2, z-1/2'
'x, -y-1/2, z'

loop_
_atom_site_label
_atom_site_type_symbol
_atom_site_fract_x
_atom_site_fract_y
_atom_site_fract_z
_atom_site_U_iso_or_equiv
_atom_site_adp_type
_atom_site_occupancy
_atom_site_symmetry_multiplicity
_atom_site_calc_flag
_atom_site_refinement_flags
Hg1 Hg 0.00896(2) 0.25 0.98781(3) 0.01779(7) Uani 1 2 d S
Ba1 Ba -0.189502(18) 0.00671(3) 0.35649(3) 0.01178(6) Uani 1 1 d .
S1 S 0.02642(12) 0.25 0.43265(18) 0.0144(3) Uani 1 2 d S
S2 S 0.19379(13) 0.25 0.90912(19) 0.0134(3) Uani 1 2 d S
S3 S -0.17705(12) 0.25 1.05636(19) 0.0136(3) Uani 1 2 d S
S4 S 0.06742(9) 0.05127(12) 0.30464(14) 0.0156(2) Uani 1 1 d .

loop_
_atom_site_aniso_label
_atom_site_aniso_U_11
_atom_site_aniso_U_22
_atom_site_aniso_U_33
_atom_site_aniso_U_23
_atom_site_aniso_U_13
_atom_site_aniso_U_12
Hg1 0.01287(10) 0.02251(11) 0.01799(12) 0 0.00164(9) 0
Ba1 0.01204(9) 0.01192(9) 0.01136(9) -0.00039(11) -0.00033(8) -0.00017(10)
S1 0.0129(6) 0.0178(7) 0.0126(7) 0 0.0004(5) 0
S2 0.0155(7) 0.0129(6) 0.0118(6) 0 -0.0003(6) 0
S3 0.0124(6) 0.0146(6) 0.0137(7) 0 -0.0013(5) 0
S4 0.0136(4) 0.0173(4) 0.0160(5) -0.0003(4) 0.0001(4) 0.0010(4)

loop_
_atom_type_symbol
_atom_type_description
_atom_type_scat_dispersion_real
_atom_type_scat_dispersion_imag
_atom_type_scat_source
Ba Ba -0.3244 2.2819 'International Tables Vol C Tables 4.2.6.8 and 6.1.1.4'
Hg Hg -2.3894 9.2266 'International Tables Vol C Tables 4.2.6.8 and 6.1.1.4'
S S 0.1246 0.1234 'International Tables Vol C Tables 4.2.6.8 and 6.1.1.4'

loop_
_geom_angle_atom_site_label_1
_geom_angle_atom_site_label_2
_geom_angle_atom_site_label_3
_geom_angle
_geom_angle_site_symmetry_1
_geom_angle_site_symmetry_3
S3 Hg1 S2 177.91(6) . .
S2 Ba1 S4 90.34(4) 5_556 .
S2 Ba1 S2 152.705(15) 5_556 6_557
S4 Ba1 S2 116.02(3) . 6_557
S2 Ba1 S3 82.49(4) 5_556 2_454
S4 Ba1 S3 130.56(3) . 2_454
S2 Ba1 S3 85.05(3) 6_557 2_454
S2 Ba1 S4 121.05(3) 5_556 5_556
S4 Ba1 S4 71.75(3) . 5_556
S2 Ba1 S4 76.76(4) 6_557 5_556
S3 Ba1 S4 70.77(4) 2_454 5_556
S2 Ba1 S4 77.17(3) 5_556 6_556
S4 Ba1 S4 144.909(19) . 6_556
S2 Ba1 S4 76.91(4) 6_557 6_556
S3 Ba1 S4 80.74(3) 2_454 6_556
S4 Ba1 S4 142.47(3) 5_556 6_556
S2 Ba1 S3 85.14(3) 5_556 1_554
S4 Ba1 S3 76.84(3) . 1_554
S2 Ba1 S3 93.74(3) 6_557 1_554
S3 Ba1 S3 149.73(3) 2_454 1_554
S4 Ba1 S3 138.38(3) 5_556 1_554
S4 Ba1 S3 69.59(3) 6_556 1_554
S2 Ba1 S1 125.37(4) 5_556 .
S4 Ba1 S1 36.58(3) . .
S2 Ba1 S1 79.76(3) 6_557 .
S3 Ba1 S1 135.62(4) 2_454 .
S4 Ba1 S1 65.24(3) 5_556 .
S4 Ba1 S1 134.16(3) 6_556 .
S3 Ba1 S1 73.23(3) 1_554 .
S2 Ba1 S1 85.10(3) 5_556 5_556
S4 Ba1 S1 65.40(3) . 5_556
S2 Ba1 S1 111.40(4) 6_557 5_556
S3 Ba1 S1 65.27(4) 2_454 5_556
S4 Ba1 S1 36.11(3) 5_556 5_556
S4 Ba1 S1 143.43(3) 6_556 5_556
S3 Ba1 S1 140.85(4) 1_554 5_556
S1 Ba1 S1 82.009(18) . 5_556
S2 Ba1 Ba1 135.04(2) 5_556 8_565
S4 Ba1 Ba1 83.027(19) . 8_565
S2 Ba1 Ba1 48.94(2) 6_557 8_565
S3 Ba1 Ba1 133.67(2) 2_454 8_565
S4 Ba1 Ba1 98.93(2) 5_556 8_565
S4 Ba1 Ba1 83.226(19) 6_556 8_565
S3 Ba1 Ba1 50.01(2) 1_554 8_565
S1 Ba1 Ba1 52.064(18) . 8_565
S1 Ba1 Ba1 129.958(18) 5_556 8_565
S2 Ba1 Ba1 46.37(2) 5_556 2_454
S4 Ba1 Ba1 101.62(2) . 2_454
S2 Ba1 Ba1 116.47(3) 6_557 2_454
S3 Ba1 Ba1 107.66(3) 2_454 2_454
S4 Ba1 Ba1 166.71(2) 5_556 2_454
S4 Ba1 Ba1 46.76(2) 6_556 2_454
S3 Ba1 Ba1 46.46(2) 1_554 2_454
S1 Ba1 Ba1 116.48(3) . 2_454
S1 Ba1 Ba1 130.80(2) 5_556 2_454
Ba1 Ba1 Ba1 91.502(7) 8_565 2_454
S2 Ba1 Ba1 129.94(3) 5_556 2_455
S4 Ba1 Ba1 117.28(2) . 2_455
S2 Ba1 Ba1 45.14(2) 6_557 2_455
S3 Ba1 Ba1 47.57(2) 2_454 2_455
S4 Ba1 Ba1 47.44(2) 5_556 2_455
S4 Ba1 Ba1 95.20(2) 6_556 2_455
S3 Ba1 Ba1 138.87(2) 1_554 2_455
S1 Ba1 Ba1 95.49(3) . 2_455
S1 Ba1 Ba1 72.17(3) 5_556 2_455
Ba1 Ba1 Ba1 91.502(7) 8_565 2_455
Ba1 Ba1 Ba1 141.064(15) 2_454 2_455
S4 S1 S4 111.13(9) . 8_565
S4 S1 Ba1 65.23(4) . .
S4 S1 Ba1 126.52(7) 8_565 .
S4 S1 Ba1 126.52(7) . 8_565
S4 S1 Ba1 65.23(4) 8_565 8_565
Ba1 S1 Ba1 75.87(4) . 8_565
S4 S1 Ba1 130.81(7) . 4_556
S4 S1 Ba1 66.06(4) 8_565 4_556
Ba1 S1 Ba1 158.23(5) . 4_556
Ba1 S1 Ba1 97.991(18) 8_565 4_556
S4 S1 Ba1 66.06(4) . 5_556
S4 S1 Ba1 130.81(7) 8_565 5_556
Ba1 S1 Ba1 97.991(18) . 5_556
Ba1 S1 Ba1 158.23(5) 8_565 5_556
Ba1 S1 Ba1 79.92(4) 4_556 5_556
Hg1 S2 Ba1 100.50(4) . 5_556
Hg1 S2 Ba1 100.50(4) . 4_556
Ba1 S2 Ba1 90.09(4) 5_556 4_556
Hg1 S2 Ba1 104.69(4) . 3_556
Ba1 S2 Ba1 154.60(6) 5_556 3_556
Ba1 S2 Ba1 88.496(19) 4_556 3_556
Hg1 S2 Ba1 104.69(4) . 6_657
Ba1 S2 Ba1 88.496(19) 5_556 6_657
Ba1 S2 Ba1 154.60(6) 4_556 6_657
Ba1 S2 Ba1 82.11(4) 3_556 6_657
Hg1 S3 Ba1 111.20(4) . 2_455
Hg1 S3 Ba1 111.20(4) . 7_566
Ba1 S3 Ba1 87.33(4) 2_455 7_566
Hg1 S3 Ba1 103.44(4) . 8_566
Ba1 S3 Ba1 144.79(5) 2_455 8_566
Ba1 S3 Ba1 85.97(2) 7_566 8_566
Hg1 S3 Ba1 103.44(4) . 1_556
Ba1 S3 Ba1 85.97(2) 2_455 1_556
Ba1 S3 Ba1 144.79(5) 7_566 1_556
Ba1 S3 Ba1 79.98(4) 8_566 1_556
S1 S4 Ba1 78.19(5) . .
S1 S4 Ba1 77.84(5) . 5_556
Ba1 S4 Ba1 108.25(3) . 5_556
S1 S4 Ba1 121.61(6) . 6_656
Ba1 S4 Ba1 158.49(4) . 6_656
Ba1 S4 Ba1 85.80(3) 5_556 6_656

loop_
_geom_bond_atom_site_label_1
_geom_bond_atom_site_label_2
_geom_bond_distance
_geom_bond_site_symmetry_2
Hg1 S3 2.3389(16) .
Hg1 S2 2.3473(17) .
Ba1 S2 3.1476(12) 5_556
Ba1 S4 3.1853(12) .
Ba1 S2 3.2140(13) 6_557
Ba1 S3 3.2259(12) 2_454
Ba1 S4 3.2426(13) 5_556
Ba1 S4 3.2785(12) 6_556
Ba1 S3 3.2850(13) 1_554
Ba1 S1 3.4337(13) .
Ba1 S1 3.4682(12) 5_556
Ba1 Ba1 4.2220(10) 8_565
Ba1 Ba1 4.4392(8) 2_454
Ba1 Ba1 4.4392(8) 2_455
S1 S4 2.0907(14) .
S1 S4 2.0907(14) 8_565
S1 Ba1 3.4337(13) 8_565
S1 Ba1 3.4682(12) 4_556
S1 Ba1 3.4682(12) 5_556
S2 Ba1 3.1476(12) 5_556
S2 Ba1 3.1476(12) 4_556
S2 Ba1 3.2140(13) 3_556
S2 Ba1 3.2140(13) 6_657
S3 Ba1 3.2259(12) 2_455
S3 Ba1 3.2259(12) 7_566
S3 Ba1 3.2850(13) 8_566
S3 Ba1 3.2850(13) 1_556
S4 Ba1 3.2426(13) 5_556
S4 Ba1 3.2785(12) 6_656
